data_7249585
loop_
_publ_author_name
'Novikov, Anton P.'
'Sitanskaia, Anastasiia V.'
'Volkov, Mikhail A.'
'Nevolin, Iurii M.'
'Grigoriev, Mikhail S.'

_publ_section_title
;
 Intermolecular non-covalent interactions in the organic perrhenates
 crystal structures: from theory to practice
;
_journal_issue 46
_journal_name_full CrystEngComm
_journal_page_first 6640
_journal_page_last 6649
_journal_paper_doi 10.1039/D4CE00951G
_journal_volume 26
_journal_year 2024
_chemical_formula_moiety 'O4 Re, C4 H7 N2'
_chemical_formula_sum 'C4 H7 N2 O4 Re'
_chemical_formula_weight 333.32
_space_group_crystal_system triclinic
_space_group_IT_number 2
_space_group_name_Hall '-P 1'
_space_group_name_H-M_alt 'P -1'
_atom_sites_solution_hydrogens geom
_audit_creation_date 2024-10-14
_audit_creation_method
;
Olex2 1.5
(compiled 2023.08.24 svn.re1ec1418 for OlexSys, GUI svn.r6817)
;
_audit_update_record
;
2024-11-01 deposited with the CCDC.	2024-11-07 downloaded from the CCDC.
;
_cell_angle_alpha 99.816(5)
_cell_angle_beta 91.370(5)
_cell_angle_gamma 93.454(5)
_cell_formula_units_Z 4
_cell_length_a 7.0126(9)
_cell_length_b 8.0573(10)
_cell_length_c 14.2499(17)
_cell_measurement_reflns_used 1537
_cell_measurement_temperature 100(2)
_cell_measurement_theta_max 22.441
_cell_measurement_theta_min 2.903
_cell_volume 791.45(17)
_computing_cell_refinement 'SAINT V8.40B (Bruker, 2020)'
_computing_data_collection 'APEX3 v2019.11-0 (Bruker, 2019)'
_computing_data_reduction 'SAINT V8.40B (Bruker, 2020)'
_computing_molecular_graphics 'Olex2 1.5 (Dolomanov et al., 2009)'
_computing_publication_material 'Olex2 1.5 (Dolomanov et al., 2009)'
_computing_structure_refinement 'SHELXL 2018/3 (Sheldrick, 2015)'
_computing_structure_solution 'SHELXT 2018/2 (Sheldrick, 2018)'
_diffrn_ambient_temperature 100(2)
_diffrn_measured_fraction_theta_full 0.992
_diffrn_measured_fraction_theta_max 0.992
_diffrn_measurement_device_type 'Bruker KAPPA APEX II area-detector diffractometer'
_diffrn_radiation_type MoK\a
_diffrn_radiation_wavelength 0.71073
_diffrn_reflns_av_R_equivalents 0.0742
_diffrn_reflns_av_unetI/netI 0.0769
_diffrn_reflns_Laue_measured_fraction_full 0.992
_diffrn_reflns_Laue_measured_fraction_max 0.992
_diffrn_reflns_limit_h_max 8
_diffrn_reflns_limit_h_min -8
_diffrn_reflns_limit_k_max 9
_diffrn_reflns_limit_k_min -9
_diffrn_reflns_limit_l_max 16
_diffrn_reflns_limit_l_min -16
_diffrn_reflns_number 9853
_diffrn_reflns_point_group_measured_fraction_full 0.992
_diffrn_reflns_point_group_measured_fraction_max 0.992
_diffrn_reflns_theta_full 25.000
_diffrn_reflns_theta_max 25.000
_diffrn_reflns_theta_min 4.150
_diffrn_source_current 30.0
_diffrn_source_power 1.5
_diffrn_source_voltage 50.0
_exptl_absorpt_coefficient_mu 15.324
_exptl_absorpt_correction_T_max 1.0000
_exptl_absorpt_correction_T_min 0.5447
_exptl_absorpt_correction_type multi-scan
_exptl_absorpt_process_details
;
SADABS-2016/2 (Bruker,2016/2) was used for absorption correction.
wR2(int) was 0.1115 before and 0.0619 after correction.
The Ratio of minimum to maximum transmission is 0.5447.
The \l/2 correction factor is Not present.
;
_exptl_crystal_colour colourless
_exptl_crystal_colour_primary colourless
_exptl_crystal_density_diffrn 2.797
_exptl_crystal_description block
_exptl_crystal_F_000 608
_exptl_crystal_size_max 0.16
_exptl_crystal_size_mid 0.08
_exptl_crystal_size_min 0.06
_refine_diff_density_max 1.498
_refine_diff_density_min -1.326
_refine_diff_density_rms 0.298
_refine_ls_extinction_coef 0.0034(3)
_refine_ls_extinction_expression Fc^*^=kFc[1+0.001xFc^2^\l^3^/sin(2\q)]^-1/4^
_refine_ls_extinction_method 'SHELXL-2018/3 (Sheldrick 2018)'
_refine_ls_goodness_of_fit_ref 1.031
_refine_ls_hydrogen_treatment constr
_refine_ls_matrix_type full
_refine_ls_number_parameters 202
_refine_ls_number_reflns 2772
_refine_ls_number_restraints 0
_refine_ls_restrained_S_all 1.031
_refine_ls_R_factor_all 0.0661
_refine_ls_R_factor_gt 0.0464
_refine_ls_shift/su_max 0.000
_refine_ls_shift/su_mean 0.000
_refine_ls_structure_factor_coef Fsqd
_refine_ls_weighting_details 'w=1/[\s^2^(Fo^2^)+(0.0423P)^2^] where P=(Fo^2^+2Fc^2^)/3'
_refine_ls_weighting_scheme calc
_refine_ls_wR_factor_gt 0.0929
_refine_ls_wR_factor_ref 0.1002
_reflns_Friedel_coverage 0.000
_reflns_number_gt 2099
_reflns_number_total 2772
_reflns_threshold_expression 'I > 2\s(I)'
_cod_data_source_file d4ce00951g2.cif
_cod_data_source_block kaz105
_cod_depositor_comments 'Adding full bibliography for 7249580--7249590.cif.'
_cod_database_code 7249585
_shelx_shelxl_version_number 2018/3
_shelx_space_group_comment
;
The symmetry employed for this shelxl refinement is uniquely defined
by the following loop, which should always be used as a source of
symmetry information in preference to the above space-group names.
They are only intended as comments.
;
_shelx_estimated_absorpt_t_max 0.460
_shelx_estimated_absorpt_t_min 0.193
_olex2_refinement_description
;
1.a Aromatic/amide H refined with riding coordinates:
 N1(H1), N2(H2), N11(H11), N12(H12), C4(H4), C5(H5), C14(H14), C15(H15)
1.b Idealised Me refined as rotating group:
 C6(H6A,H6B,H6C), C16(H16A,H16B,H16C)
;
_olex2_submission_special_instructions 'No special instructions were received'

loop_
_space_group_symop_operation_xyz
'x, y, z'
'-x, -y, -z'

loop_
_atom_site_label
_atom_site_type_symbol
_atom_site_fract_x
_atom_site_fract_y
_atom_site_fract_z
_atom_site_U_iso_or_equiv
_atom_site_adp_type
_atom_site_occupancy
_atom_site_site_symmetry_order
_atom_site_calc_flag
_atom_site_refinement_flags_posn
_atom_site_refinement_flags_adp
_atom_site_refinement_flags_occupancy
_atom_site_disorder_assembly
_atom_site_disorder_group
Re1 Re 0.82140(7) 1.05772(6) 0.83231(4) 0.0189(2) Uani 1 1 d . . . . .
Re2 Re 0.18747(8) 0.47522(6) 0.30300(4) 0.0213(2) Uani 1 1 d . . . . .
O1 O 1.0361(14) 0.9723(11) 0.8153(7) 0.034(3) Uani 1 1 d . . . . .
O2 O 0.6984(14) 0.9697(11) 0.9159(7) 0.033(3) Uani 1 1 d . . . . .
O3 O 0.6895(15) 1.0210(13) 0.7262(7) 0.041(3) Uani 1 1 d . . . . .
O4 O 0.8606(13) 1.2696(11) 0.8718(7) 0.029(2) Uani 1 1 d . . . . .
O5 O -0.0223(14) 0.5692(12) 0.3126(7) 0.035(3) Uani 1 1 d . . . . .
O6 O 0.2216(14) 0.3788(12) 0.1870(7) 0.033(3) Uani 1 1 d . . . . .
O7 O 0.1832(15) 0.3258(12) 0.3750(8) 0.040(3) Uani 1 1 d . . . . .
O8 O 0.3696(13) 0.6226(13) 0.3400(7) 0.035(3) Uani 1 1 d . . . . .
N1 N 0.2467(16) 1.0633(14) 0.4696(9) 0.026(3) Uani 1 1 d . . . . .
H1 H 0.240865 1.111457 0.418722 0.031 Uiso 1 1 calc R U . . .
N2 N 0.2906(14) 0.9061(13) 0.4703(8) 0.019(3) Uani 1 1 d . . . . .
H2 H 0.320540 0.833775 0.420100 0.023 Uiso 1 1 calc R U . . .
N11 N 0.2827(16) 1.3108(14) 0.9926(9) 0.028(3) Uani 1 1 d . . . . .
H11 H 0.265995 1.258998 1.041698 0.033 Uiso 1 1 calc R U . . .
N12 N 0.2531(16) 1.4727(13) 0.9919(8) 0.021(3) Uani 1 1 d . . . . .
H12 H 0.211148 1.543756 1.039659 0.026 Uiso 1 1 calc R U . . .
C3 C 0.2825(19) 0.8750(18) 0.5583(11) 0.027(3) Uani 1 1 d . . . . .
C4 C 0.232(2) 1.024(2) 0.6157(11) 0.035(4) Uani 1 1 d . . . . .
H4 H 0.214039 1.042653 0.682457 0.042 Uiso 1 1 calc R U . . .
C5 C 0.214(2) 1.135(2) 0.5557(13) 0.040(4) Uani 1 1 d . . . . .
H5 H 0.181638 1.249011 0.573677 0.048 Uiso 1 1 calc R U . . .
C6 C 0.319(2) 0.705(2) 0.5833(14) 0.054(5) Uani 1 1 d . . . . .
H6A H 0.368042 0.720029 0.649378 0.081 Uiso 1 1 calc R U . . .
H6B H 0.413503 0.651379 0.540643 0.081 Uiso 1 1 calc R U . . .
H6C H 0.199560 0.634083 0.576125 0.081 Uiso 1 1 calc R U . . .
C13 C 0.2984(18) 1.5101(17) 0.9048(9) 0.020(3) Uani 1 1 d . . . . .
C14 C 0.3499(18) 1.3616(18) 0.8485(12) 0.032(4) Uani 1 1 d . . . . .
H14 H 0.383536 1.346961 0.783578 0.038 Uiso 1 1 calc R U . . .
C15 C 0.3418(18) 1.2388(17) 0.9070(10) 0.023(3) Uani 1 1 d . . . . .
H15 H 0.372713 1.124703 0.889405 0.028 Uiso 1 1 calc R U . . .
C16 C 0.281(2) 1.6774(18) 0.8811(11) 0.040(4) Uani 1 1 d . . . . .
H16A H 0.404204 1.718315 0.859233 0.059 Uiso 1 1 calc R U . . .
H16B H 0.245395 1.754980 0.937595 0.059 Uiso 1 1 calc R U . . .
H16C H 0.183128 1.671626 0.830324 0.059 Uiso 1 1 calc R U . . .

loop_
_atom_site_aniso_label
_atom_site_aniso_U_11
_atom_site_aniso_U_22
_atom_site_aniso_U_33
_atom_site_aniso_U_23
_atom_site_aniso_U_13
_atom_site_aniso_U_12
Re1 0.0242(3) 0.0176(3) 0.0150(3) 0.0016(2) 0.0029(2) 0.0038(2)
Re2 0.0288(4) 0.0174(3) 0.0173(4) 0.0012(2) 0.0034(3) 0.0035(3)
O1 0.039(6) 0.020(5) 0.044(7) 0.009(5) 0.009(5) 0.003(5)
O2 0.048(6) 0.019(5) 0.033(7) 0.005(5) 0.014(5) 0.002(5)
O3 0.049(7) 0.045(7) 0.027(6) -0.005(5) 0.001(5) 0.025(6)
O4 0.037(6) 0.017(5) 0.031(6) -0.003(4) 0.014(5) -0.006(4)
O5 0.041(6) 0.026(6) 0.041(7) 0.012(5) 0.007(5) 0.005(5)
O6 0.046(6) 0.026(5) 0.023(6) -0.010(5) 0.008(5) -0.005(5)
O7 0.051(7) 0.032(6) 0.041(7) 0.013(5) -0.002(6) 0.008(5)
O8 0.030(5) 0.035(6) 0.038(7) 0.008(5) -0.003(5) -0.010(5)
N1 0.031(7) 0.016(6) 0.033(8) 0.013(6) -0.008(6) -0.001(5)
N2 0.021(6) 0.025(6) 0.013(6) 0.005(5) -0.002(5) 0.010(5)
N11 0.029(7) 0.031(7) 0.022(7) 0.008(6) -0.010(6) -0.002(6)
N12 0.034(7) 0.020(6) 0.011(6) 0.003(5) 0.006(5) 0.000(5)
C3 0.021(7) 0.029(8) 0.034(10) 0.015(7) 0.000(7) 0.001(6)
C4 0.035(9) 0.044(10) 0.020(9) -0.006(8) 0.005(7) -0.010(8)
C5 0.027(8) 0.029(9) 0.060(13) -0.004(9) -0.001(8) 0.010(7)
C6 0.032(9) 0.067(13) 0.070(14) 0.041(11) -0.009(9) -0.013(9)
C13 0.020(7) 0.030(8) 0.008(7) -0.002(6) -0.007(6) 0.000(6)
C14 0.018(7) 0.035(9) 0.038(10) -0.003(8) -0.001(7) 0.005(7)
C15 0.021(7) 0.021(7) 0.025(9) -0.003(6) 0.002(6) -0.002(6)
C16 0.063(11) 0.030(9) 0.031(10) 0.010(7) -0.002(8) 0.027(8)

loop_
_atom_type_symbol
_atom_type_description
_atom_type_scat_dispersion_real
_atom_type_scat_dispersion_imag
_atom_type_scat_source
C C 0.0033 0.0016 'International Tables Vol C Tables 4.2.6.8 and 6.1.1.4'
H H 0.0000 0.0000 'International Tables Vol C Tables 4.2.6.8 and 6.1.1.4'
N N 0.0061 0.0033 'International Tables Vol C Tables 4.2.6.8 and 6.1.1.4'
O O 0.0106 0.0060 'International Tables Vol C Tables 4.2.6.8 and 6.1.1.4'
Re Re -1.0185 7.2310 'International Tables Vol C Tables 4.2.6.8 and 6.1.1.4'

loop_
_geom_angle_atom_site_label_1
_geom_angle_atom_site_label_2
_geom_angle_atom_site_label_3
_geom_angle
_geom_angle_site_symmetry_1
_geom_angle_site_symmetry_3
_geom_angle_publ_flag
O1 Re1 O2 110.3(5) . . ?
O1 Re1 O3 109.4(5) . . ?
O1 Re1 O4 108.6(5) . . ?
O2 Re1 O3 109.3(5) . . ?
O4 Re1 O2 109.0(4) . . ?
O4 Re1 O3 110.2(5) . . ?
O5 Re2 O6 111.5(5) . . ?
O5 Re2 O7 108.1(5) . . ?
O5 Re2 O8 109.1(5) . . ?
O7 Re2 O6 109.0(5) . . ?
O8 Re2 O6 109.7(5) . . ?
O8 Re2 O7 109.3(5) . . ?
N2 N1 H1 125.3 . . ?
C5 N1 H1 125.3 . . ?
C5 N1 N2 109.4(12) . . ?
N1 N2 H2 125.4 . . ?
C3 N2 N1 109.2(11) . . ?
C3 N2 H2 125.4 . . ?
N12 N11 H11 125.1 . . ?
N12 N11 C15 109.7(12) . . ?
C15 N11 H11 125.1 . . ?
N11 N12 H12 125.6 . . ?
N11 N12 C13 108.8(11) . . ?
C13 N12 H12 125.6 . . ?
N2 C3 C4 106.7(12) . . ?
N2 C3 C6 122.7(14) . . ?
C4 C3 C6 130.6(15) . . ?
C3 C4 H4 127.4 . . ?
C5 C4 C3 105.2(14) . . ?
C5 C4 H4 127.4 . . ?
N1 C5 C4 109.6(14) . . ?
N1 C5 H5 125.2 . . ?
C4 C5 H5 125.2 . . ?
C3 C6 H6A 109.5 . . ?
C3 C6 H6B 109.5 . . ?
C3 C6 H6C 109.5 . . ?
H6A C6 H6B 109.5 . . ?
H6A C6 H6C 109.5 . . ?
H6B C6 H6C 109.5 . . ?
N12 C13 C14 107.5(12) . . ?
N12 C13 C16 122.4(12) . . ?
C14 C13 C16 130.0(14) . . ?
C13 C14 H14 127.0 . . ?
C13 C14 C15 106.0(13) . . ?
C15 C14 H14 127.0 . . ?
N11 C15 C14 107.8(12) . . ?
N11 C15 H15 126.1 . . ?
C14 C15 H15 126.1 . . ?
C13 C16 H16A 109.5 . . ?
C13 C16 H16B 109.5 . . ?
C13 C16 H16C 109.5 . . ?
H16A C16 H16B 109.5 . . ?
H16A C16 H16C 109.5 . . ?
H16B C16 H16C 109.5 . . ?

loop_
_geom_bond_atom_site_label_1
_geom_bond_atom_site_label_2
_geom_bond_distance
_geom_bond_site_symmetry_2
_geom_bond_publ_flag
Re1 O1 1.699(9) . ?
Re1 O2 1.712(10) . ?
Re1 O3 1.725(10) . ?
Re1 O4 1.708(9) . ?
Re2 O5 1.693(9) . ?
Re2 O6 1.730(9) . ?
Re2 O7 1.709(10) . ?
Re2 O8 1.700(10) . ?
N1 H1 0.8800 . ?
N1 N2 1.323(14) . ?
N1 C5 1.297(19) . ?
N2 H2 0.8800 . ?
N2 C3 1.322(17) . ?
N11 H11 0.8800 . ?
N11 N12 1.335(15) . ?
N11 C15 1.345(17) . ?
N12 H12 0.8800 . ?
N12 C13 1.366(16) . ?
C3 C4 1.40(2) . ?
C3 C6 1.51(2) . ?
C4 H4 0.9500 . ?
C4 C5 1.35(2) . ?
C5 H5 0.9500 . ?
C6 H6A 0.9800 . ?
C6 H6B 0.9800 . ?
C6 H6C 0.9800 . ?
C13 C14 1.394(18) . ?
C13 C16 1.456(18) . ?
C14 H14 0.9500 . ?
C14 C15 1.40(2) . ?
C15 H15 0.9500 . ?
C16 H16A 0.9800 . ?
C16 H16B 0.9800 . ?
C16 H16C 0.9800 . ?

loop_
_geom_hbond_atom_site_label_D
_geom_hbond_atom_site_label_H
_geom_hbond_atom_site_label_A
_geom_hbond_distance_DH
_geom_hbond_distance_HA
_geom_hbond_distance_DA
_geom_hbond_angle_DHA
_geom_hbond_site_symmetry_A
_geom_hbond_publ_flag
N1 H1 O3 0.88 2.24 2.810(16) 122.6 2_676 yes
N1 H1 O7 0.88 1.99 2.747(15) 142.9 1_565 yes
N2 H2 O8 0.88 1.94 2.780(15) 160.4 . yes
N11 H11 O2 0.88 2.06 2.803(15) 141.3 2_677 yes
N11 H11 O6 0.88 2.17 2.780(15) 126.1 1_566 yes
N12 H12 O4 0.88 1.89 2.760(14) 168.3 2_687 yes
C4 H4 O1 0.95 2.42 3.267(18) 148.3 1_455 yes
C5 H5 O5 0.95 2.34 3.158(18) 143.4 2_576 yes
C14 H14 O8 0.95 2.53 3.382(19) 149.4 2_676 yes

loop_
_geom_torsion_atom_site_label_1
_geom_torsion_atom_site_label_2
_geom_torsion_atom_site_label_3
_geom_torsion_atom_site_label_4
_geom_torsion
_geom_torsion_site_symmetry_1
_geom_torsion_site_symmetry_2
_geom_torsion_site_symmetry_3
_geom_torsion_site_symmetry_4
_geom_torsion_publ_flag
N1 N2 C3 C4 -0.6(15) . . . . ?
N1 N2 C3 C6 178.2(12) . . . . ?
N2 N1 C5 C4 -1.2(18) . . . . ?
N2 C3 C4 C5 -0.1(16) . . . . ?
N11 N12 C13 C14 2.8(14) . . . . ?
N11 N12 C13 C16 179.9(13) . . . . ?
N12 N11 C15 C14 -0.1(15) . . . . ?
N12 C13 C14 C15 -2.8(15) . . . . ?
C3 C4 C5 N1 0.8(17) . . . . ?
C5 N1 N2 C3 1.1(16) . . . . ?
C6 C3 C4 C5 -178.8(15) . . . . ?
C13 C14 C15 N11 1.8(15) . . . . ?
C15 N11 N12 C13 -1.6(15) . . . . ?
C16 C13 C14 C15 -179.6(14) . . . . ?
